data_7046316
loop_
_publ_author_name
'Niu, Haoyu'
'Mangan, Robert J.'
'Protchenko, Andrey V.'
'Phillips, Nicholas'
'Unkrig, Wiebke'
'Friedmann, Christian'
'Kolychev, Eugene L.'
'Tirfoin, R\'emi'
'Hicks, Jamie'
'Aldridge, Simon'

_publ_section_title
;
 Experimental and quantum chemical studies of anionic analogues of
 N-heterocyclic carbenes.
;
_journal_issue 22
_journal_name_full 'Dalton transactions (Cambridge, England : 2003)'
_journal_page_first 7445
_journal_page_last 7455
_journal_paper_doi 10.1039/c8dt01661e
_journal_volume 47
_journal_year 2018
_chemical_formula_moiety 'C70 H59 Ag1 B1 Cl1 F15 N2 P1'
_chemical_formula_sum 'C70 H59 Ag B Cl F15 N2 P'
_chemical_formula_weight 1398.33
_space_group_IT_number 2
_space_group_name_Hall '-P 1'
_space_group_name_H-M_alt 'P -1'
_symmetry_cell_setting triclinic
_symmetry_space_group_name_Hall '-P 1'
_symmetry_space_group_name_H-M 'P -1'
_atom_sites_solution_hydrogens difmap
_atom_sites_solution_primary other
_audit_creation_date 2015-03-02
_audit_creation_method CRYSTALS_ver_14.43
_audit_update_record
;
2018-04-19 deposited with the CCDC.
2018-05-11 downloaded from the CCDC.
;
_cell_angle_alpha 65.703(3)
_cell_angle_beta 86.873(2)
_cell_angle_gamma 75.689(2)
_cell_formula_units_Z 2
_cell_length_a 10.2855(3)
_cell_length_b 18.7038(6)
_cell_length_c 18.8973(6)
_cell_measurement_reflns_used 19414
_cell_measurement_temperature 150
_cell_measurement_theta_max 76
_cell_measurement_theta_min 4
_cell_volume 3206.01(19)
_computing_cell_refinement 'CrysAlis, (Oxford Diffraction, 2002)'
_computing_data_collection 'SuperNova, (Oxford Diffraction, 2010)'
_computing_data_reduction 'CrysAlis, (Oxford Diffraction, 2002)'
_computing_molecular_graphics 'CAMERON (Watkin et al., 1996)'
_computing_publication_material 'CRYSTALS (Betteridge et al., 2003)'
_computing_structure_refinement 'CRYSTALS (Betteridge et al., 2003)'
_computing_structure_solution 'Superflip (Palatinus & Chapuis, 2007)'
_diffrn_ambient_temperature 150
_diffrn_measured_fraction_theta_full 0.995
_diffrn_measured_fraction_theta_max 0.991
_diffrn_measurement_device Area
_diffrn_measurement_device_type 'Oxford Diffraction SuperNova'
_diffrn_measurement_method \w
_diffrn_radiation_monochromator graphite
_diffrn_radiation_type 'Cu K\a'
_diffrn_radiation_wavelength 1.54180
_diffrn_reflns_av_R_equivalents 0.048
_diffrn_reflns_limit_h_max 12
_diffrn_reflns_limit_h_min -12
_diffrn_reflns_limit_k_max 21
_diffrn_reflns_limit_k_min -23
_diffrn_reflns_limit_l_max 23
_diffrn_reflns_limit_l_min -23
_diffrn_reflns_number 37163
_diffrn_reflns_theta_full 74.538
_diffrn_reflns_theta_max 76.059
_diffrn_reflns_theta_min 2.846
_diffrn_standards_number 0
_exptl_absorpt_coefficient_mu 3.899
_exptl_absorpt_correction_T_max 0.63
_exptl_absorpt_correction_T_min 0.38
_exptl_absorpt_correction_type multi-scan
_exptl_absorpt_process_details 'CrysAlis, (Oxford Diffraction, 2002)'
_exptl_crystal_colour colourless
_exptl_crystal_density_diffrn 1.448
_exptl_crystal_density_method 'not measured'
_exptl_crystal_description block
_exptl_crystal_F_000 1424
_exptl_crystal_size_max 0.310
_exptl_crystal_size_mid 0.250
_exptl_crystal_size_min 0.120
_refine_diff_density_max 1.28
_refine_diff_density_min -1.14
_refine_ls_extinction_method None
_refine_ls_goodness_of_fit_ref 0.9981
_refine_ls_hydrogen_treatment constr
_refine_ls_matrix_type full
_refine_ls_number_parameters 820
_refine_ls_number_reflns 13209
_refine_ls_number_restraints 0
_refine_ls_R_factor_all 0.0486
_refine_ls_R_factor_gt 0.0465
_refine_ls_shift/su_max 0.0010150
_refine_ls_shift/su_mean 0.0000292
_refine_ls_structure_factor_coef Fsqd
_refine_ls_weighting_details
;
 Method= Modified Sheldrick 
 w=1/[\s^2^(F^2^) + ( 0.08P)^2^ + 2.79P] 
 ,where P=(max(Fo^2^,0) + 2Fc^2^)/3 
;
_refine_ls_weighting_scheme calc
_refine_ls_wR_factor_all 0.1232
_refine_ls_wR_factor_gt 0.1202
_refine_ls_wR_factor_ref 0.1232
_reflns_limit_h_max 12
_reflns_limit_h_min -12
_reflns_limit_k_max 23
_reflns_limit_k_min -20
_reflns_limit_l_max 23
_reflns_limit_l_min 0
_reflns_number_gt 12461
_reflns_number_total 13256
_reflns_threshold_expression I>2.0\s(I)
_oxford_diffrn_Wilson_B_factor 2.59
_oxford_diffrn_Wilson_scale 0.09
_oxford_refine_ls_r_factor_ref 0.0486
_oxford_refine_ls_scale 2.595(17)
_oxford_reflns_number_all 13209
_oxford_reflns_threshold_expression_ref I>-3.0\s(I)
_oxford_structure_analysis_title '352RMRT15 in P -1'
_cod_data_source_file c8dt01661e2.cif
_cod_data_source_block 352RMRT15
_cod_depositor_comments
;
The following automatic conversions were performed:

'_atom_sites_solution_primary' value 'Other' changed to 'other'
according to
/home/data/users/saulius/crontab/automatic-downloads/rss-feeds/RSC/lib/dictionaries/cif_core.dic
dictionary named 'cif_core.dic' version 2.4.2 from 2011-04-26.

Automatic conversion script
Id: cif_fix_values 4973 2017-02-22 13:04:09Z antanas 

 Adding full bibliography for 7046314--7046326.cif.
;
_cod_original_sg_symbol_Hall '-P 1 '
_cod_original_sg_symbol_H-M 'P -1 '
_cod_original_formula_sum 'C70 H59 Ag1 B1 Cl1 F15 N2 P1'
_cod_database_code 7046316

loop_
_symmetry_equiv_pos_as_xyz
x,y,z
-x,-y,-z

loop_
_atom_site_label
_atom_site_type_symbol
_atom_site_fract_x
_atom_site_fract_y
_atom_site_fract_z
_atom_site_U_iso_or_equiv
_atom_site_occupancy
_atom_site_adp_type
_atom_site_refinement_flags_posn
Ag1 Ag 1.140721(18) 0.145758(10) 0.164840(10) 0.0310 1.0000 Uani .
Cl2 Cl 1.28753(10) 0.06277(5) 0.11699(5) 0.0576 1.0000 Uani .
C5 C 1.0166(2) 0.22326(14) 0.20665(13) 0.0243 1.0000 Uani .
N8 N 0.8876(2) 0.22758(13) 0.22319(12) 0.0275 1.0000 Uani .
C9 C 0.8273(2) 0.29660(16) 0.24344(16) 0.0313 1.0000 Uani .
C10 C 0.9522(3) 0.31366(15) 0.26783(15) 0.0298 1.0000 Uani .
N11 N 1.0546(2) 0.27972(12) 0.22134(12) 0.0270 1.0000 Uani .
C12 C 1.1926(2) 0.28324(15) 0.22262(14) 0.0276 1.0000 Uani .
C13 C 1.2384(3) 0.34033(16) 0.15799(16) 0.0319 1.0000 Uani .
C14 C 1.1509(3) 0.39464(17) 0.08447(16) 0.0355 1.0000 Uani .
C15 C 1.1756(4) 0.3571(2) 0.0253(2) 0.0538 1.0000 Uani .
C16 C 1.1721(4) 0.48021(19) 0.0489(2) 0.0501 1.0000 Uani .
C17 C 1.3719(3) 0.34350(19) 0.1615(2) 0.0447 1.0000 Uani .
C18 C 1.4554(3) 0.2931(2) 0.2262(2) 0.0502 1.0000 Uani .
C19 C 1.4088(3) 0.2373(2) 0.2889(2) 0.0443 1.0000 Uani .
C20 C 1.2766(3) 0.23028(17) 0.28879(16) 0.0350 1.0000 Uani .
C21 C 1.2321(3) 0.1648(2) 0.35743(17) 0.0455 1.0000 Uani .
C22 C 1.3124(4) 0.0802(2) 0.3662(2) 0.0618 1.0000 Uani .
C23 C 1.2432(4) 0.1769(3) 0.4319(2) 0.0726 1.0000 Uani .
C24 C 0.9400(3) 0.40144(16) 0.25108(15) 0.0314 1.0000 Uani .
B25 B 0.8408(3) 0.43616(17) 0.30897(17) 0.0287 1.0000 Uani .
C26 C 0.9067(3) 0.38039(15) 0.39909(16) 0.0312 1.0000 Uani .
C27 C 0.8928(3) 0.30198(16) 0.44425(17) 0.0345 1.0000 Uani .
F28 F 0.81314(18) 0.26932(10) 0.41809(10) 0.0403 1.0000 Uani .
C29 C 0.9574(3) 0.25243(17) 0.51636(18) 0.0416 1.0000 Uani .
F30 F 0.9401(2) 0.17676(11) 0.55476(12) 0.0556 1.0000 Uani .
C31 C 1.0420(3) 0.2788(2) 0.54802(18) 0.0470 1.0000 Uani .
F32 F 1.1065(2) 0.23110(14) 0.61794(12) 0.0685 1.0000 Uani .
C33 C 1.0629(3) 0.3552(2) 0.50615(19) 0.0474 1.0000 Uani .
C34 C 0.9956(3) 0.40241(17) 0.43403(18) 0.0398 1.0000 Uani .
F35 F 1.0255(2) 0.47507(11) 0.39740(12) 0.0562 1.0000 Uani .
F36 F 1.1435(3) 0.38376(15) 0.53538(13) 0.0718 1.0000 Uani .
C37 C 0.6795(3) 0.43786(16) 0.30023(16) 0.0318 1.0000 Uani .
C38 C 0.5910(3) 0.41459(18) 0.35892(18) 0.0377 1.0000 Uani .
F39 F 0.63189(18) 0.38515(12) 0.43439(10) 0.0459 1.0000 Uani .
C40 C 0.4560(3) 0.4213(2) 0.3473(2) 0.0471 1.0000 Uani .
F41 F 0.3795(2) 0.39419(15) 0.40783(15) 0.0637 1.0000 Uani .
C42 C 0.3989(3) 0.4561(2) 0.2733(2) 0.0517 1.0000 Uani .
F43 F 0.2683(2) 0.46478(17) 0.26007(18) 0.0764 1.0000 Uani .
C44 C 0.4795(3) 0.48359(19) 0.2124(2) 0.0478 1.0000 Uani .
C45 C 0.6149(3) 0.47357(16) 0.22679(17) 0.0356 1.0000 Uani .
F46 F 0.68468(18) 0.50348(11) 0.16246(10) 0.0431 1.0000 Uani .
F47 F 0.4272(2) 0.51905(14) 0.13874(14) 0.0668 1.0000 Uani .
C48 C 0.8351(2) 0.53337(16) 0.28203(14) 0.0289 1.0000 Uani .
C49 C 0.7595(3) 0.57590(15) 0.32199(14) 0.0296 1.0000 Uani .
F50 F 0.69906(16) 0.53595(9) 0.38653(9) 0.0344 1.0000 Uani .
C51 C 0.7405(3) 0.65819(16) 0.30169(16) 0.0341 1.0000 Uani .
F52 F 0.66537(17) 0.69443(10) 0.34323(11) 0.0430 1.0000 Uani .
C53 C 0.7997(3) 0.70368(17) 0.23749(18) 0.0402 1.0000 Uani .
F54 F 0.7827(2) 0.78363(11) 0.21632(13) 0.0551 1.0000 Uani .
C55 C 0.8753(3) 0.66573(19) 0.19571(17) 0.0414 1.0000 Uani .
C56 C 0.8920(3) 0.58369(19) 0.21766(16) 0.0366 1.0000 Uani .
F57 F 0.9705(2) 0.55447(12) 0.17126(10) 0.0492 1.0000 Uani .
F58 F 0.9336(2) 0.71017(13) 0.13238(12) 0.0584 1.0000 Uani .
C59 C 0.8024(2) 0.18256(14) 0.21253(14) 0.0257 1.0000 Uani .
C60 C 0.7690(3) 0.12178(14) 0.27975(14) 0.0281 1.0000 Uani .
C61 C 0.8386(3) 0.09595(17) 0.35865(15) 0.0363 1.0000 Uani .
C62 C 0.7431(4) 0.0852(4) 0.4236(2) 0.0830 1.0000 Uani .
C63 C 0.9543(5) 0.0223(3) 0.3745(3) 0.0782 1.0000 Uani .
C64 C 0.6740(3) 0.08356(16) 0.27114(16) 0.0340 1.0000 Uani .
C65 C 0.6147(3) 0.10478(17) 0.19910(18) 0.0365 1.0000 Uani .
C66 C 0.6513(3) 0.16370(17) 0.13384(16) 0.0341 1.0000 Uani .
C67 C 0.7457(3) 0.20380(15) 0.13879(14) 0.0293 1.0000 Uani .
C68 C 0.7827(3) 0.26857(19) 0.06628(16) 0.0413 1.0000 Uani .
C69 C 0.6627(4) 0.3427(2) 0.0326(2) 0.0587 1.0000 Uani .
C70 C 0.8337(5) 0.2347(3) 0.0061(2) 0.0693 1.0000 Uani .
P71 P 0.29389(7) 0.81253(4) 0.23032(4) 0.0316 1.0000 Uani .
C72 C 0.2664(3) 0.71707(17) 0.29700(15) 0.0335 1.0000 Uani .
C73 C 0.3643(3) 0.6638(2) 0.35559(19) 0.0478 1.0000 Uani .
C74 C 0.3437(3) 0.5900(2) 0.40719(19) 0.0475 1.0000 Uani .
C75 C 0.2276(3) 0.56900(19) 0.40124(19) 0.0444 1.0000 Uani .
C76 C 0.1293(4) 0.6219(2) 0.3440(2) 0.0558 1.0000 Uani .
C77 C 0.1484(3) 0.69572(19) 0.2915(2) 0.0471 1.0000 Uani .
C78 C 0.3979(3) 0.80041(17) 0.15472(15) 0.0319 1.0000 Uani .
C79 C 0.4698(3) 0.72407(17) 0.16134(16) 0.0343 1.0000 Uani .
C80 C 0.5578(3) 0.71823(19) 0.10400(17) 0.0393 1.0000 Uani .
C81 C 0.5737(3) 0.7877(2) 0.04242(17) 0.0400 1.0000 Uani .
C82 C 0.5002(3) 0.86333(19) 0.03545(17) 0.0408 1.0000 Uani .
C83 C 0.4111(3) 0.87035(18) 0.09115(17) 0.0375 1.0000 Uani .
C84 C 0.1353(3) 0.88056(16) 0.18552(16) 0.0345 1.0000 Uani .
C85 C 0.0679(3) 0.9366(2) 0.2141(2) 0.0463 1.0000 Uani .
C86 C -0.0565(4) 0.9859(2) 0.1797(3) 0.0581 1.0000 Uani .
C87 C -0.1131(4) 0.9791(2) 0.1193(2) 0.0540 1.0000 Uani .
C88 C -0.0466(4) 0.9231(2) 0.0911(2) 0.0492 1.0000 Uani .
C89 C 0.0788(3) 0.87363(19) 0.12459(18) 0.0424 1.0000 Uani .
C90 C 0.3808(3) 0.84773(18) 0.28480(17) 0.0379 1.0000 Uani .
C91 C 0.4940(3) 0.87650(16) 0.25735(17) 0.0376 1.0000 Uani .
C92 C 0.5660(4) 0.89591(18) 0.3037(2) 0.0471 1.0000 Uani .
C93 C 0.5251(5) 0.8884(2) 0.3762(2) 0.0608 1.0000 Uani .
C94 C 0.4128(5) 0.8612(3) 0.4031(3) 0.0757 1.0000 Uani .
C95 C 0.3394(4) 0.8408(3) 0.3577(2) 0.0634 1.0000 Uani .
H91 H 0.7664 0.2827 0.2855 0.0402 1.0000 Uiso R
H92 H 0.7820 0.3426 0.1967 0.0392 1.0000 Uiso R
H101 H 0.9755 0.2809 0.3263 0.0387 1.0000 Uiso R
H141 H 1.0563 0.3985 0.0962 0.0428 1.0000 Uiso R
H151 H 1.1207 0.3910 -0.0220 0.0829 1.0000 Uiso R
H153 H 1.2686 0.3513 0.0135 0.0829 1.0000 Uiso R
H152 H 1.1574 0.3039 0.0472 0.0828 1.0000 Uiso R
H161 H 1.1081 0.5144 0.0058 0.0771 1.0000 Uiso R
H162 H 1.2607 0.4802 0.0293 0.0770 1.0000 Uiso R
H163 H 1.1624 0.5028 0.0873 0.0767 1.0000 Uiso R
H171 H 1.4051 0.3818 0.1183 0.0550 1.0000 Uiso R
H181 H 1.5448 0.2970 0.2274 0.0593 1.0000 Uiso R
H191 H 1.4662 0.2029 0.3337 0.0552 1.0000 Uiso R
H211 H 1.1374 0.1676 0.3481 0.0549 1.0000 Uiso R
H221 H 1.2777 0.0395 0.4072 0.0926 1.0000 Uiso R
H222 H 1.4039 0.0746 0.3804 0.0926 1.0000 Uiso R
H223 H 1.3058 0.0750 0.3176 0.0929 1.0000 Uiso R
H231 H 1.2085 0.1369 0.4735 0.1118 1.0000 Uiso R
H232 H 1.3364 0.1697 0.4432 0.1118 1.0000 Uiso R
H233 H 1.1951 0.2316 0.4237 0.1120 1.0000 Uiso R
H241 H 1.0307 0.4056 0.2620 0.0399 1.0000 Uiso R
H242 H 0.9086 0.4353 0.1941 0.0406 1.0000 Uiso R
H611 H 0.8781 0.1404 0.3555 0.0451 1.0000 Uiso R
H622 H 0.7918 0.0751 0.4706 0.1246 1.0000 Uiso R
H621 H 0.6725 0.1344 0.4084 0.1252 1.0000 Uiso R
H623 H 0.7091 0.0395 0.4296 0.1251 1.0000 Uiso R
H632 H 1.0026 0.0082 0.4225 0.1197 1.0000 Uiso R
H631 H 1.0130 0.0339 0.3316 0.1202 1.0000 Uiso R
H633 H 0.9163 -0.0214 0.3781 0.1200 1.0000 Uiso R
H641 H 0.6520 0.0421 0.3155 0.0414 1.0000 Uiso R
H651 H 0.5507 0.0782 0.1946 0.0443 1.0000 Uiso R
H661 H 0.6121 0.1774 0.0847 0.0412 1.0000 Uiso R
H681 H 0.8533 0.2879 0.0803 0.0508 1.0000 Uiso R
H691 H 0.6880 0.3823 -0.0139 0.0900 1.0000 Uiso R
H693 H 0.6371 0.3667 0.0702 0.0898 1.0000 Uiso R
H692 H 0.5892 0.3257 0.0196 0.0897 1.0000 Uiso R
H701 H 0.8553 0.2789 -0.0372 0.1098 1.0000 Uiso R
H702 H 0.9139 0.1907 0.0279 0.1100 1.0000 Uiso R
H703 H 0.7639 0.2165 -0.0097 0.1099 1.0000 Uiso R
H731 H 0.4426 0.6791 0.3608 0.0585 1.0000 Uiso R
H741 H 0.4093 0.5539 0.4475 0.0576 1.0000 Uiso R
H751 H 0.2148 0.5175 0.4364 0.0545 1.0000 Uiso R
H761 H 0.0499 0.6073 0.3404 0.0688 1.0000 Uiso R
H771 H 0.0827 0.7312 0.2506 0.0576 1.0000 Uiso R
H791 H 0.4598 0.6765 0.2046 0.0420 1.0000 Uiso R
H801 H 0.6033 0.6666 0.1074 0.0482 1.0000 Uiso R
H811 H 0.6343 0.7834 0.0046 0.0485 1.0000 Uiso R
H821 H 0.5112 0.9110 -0.0075 0.0511 1.0000 Uiso R
H831 H 0.3614 0.9225 0.0867 0.0463 1.0000 Uiso R
H851 H 0.1070 0.9414 0.2559 0.0573 1.0000 Uiso R
H861 H -0.1020 1.0233 0.1990 0.0712 1.0000 Uiso R
H871 H -0.1972 1.0126 0.0965 0.0655 1.0000 Uiso R
H881 H -0.0857 0.9171 0.0503 0.0601 1.0000 Uiso R
H891 H 0.1233 0.8355 0.1056 0.0513 1.0000 Uiso R
H911 H 0.5214 0.8821 0.2068 0.0464 1.0000 Uiso R
H921 H 0.6436 0.9158 0.2846 0.0581 1.0000 Uiso R
H931 H 0.5738 0.9018 0.4084 0.0730 1.0000 Uiso R
H941 H 0.3859 0.8556 0.4525 0.0894 1.0000 Uiso R
H951 H 0.2645 0.8204 0.3762 0.0773 1.0000 Uiso R

loop_
_atom_site_aniso_label
_atom_site_aniso_U_11
_atom_site_aniso_U_22
_atom_site_aniso_U_33
_atom_site_aniso_U_23
_atom_site_aniso_U_13
_atom_site_aniso_U_12
Ag1 0.03199(11) 0.02937(10) 0.03505(11) -0.01814(8) 0.01032(7) -0.00656(7)
Cl2 0.0685(5) 0.0375(4) 0.0713(5) -0.0305(4) 0.0411(4) -0.0143(3)
C5 0.0245(11) 0.0268(11) 0.0240(10) -0.0129(9) -0.0002(8) -0.0061(8)
N8 0.0221(9) 0.0328(10) 0.0365(10) -0.0231(9) 0.0039(8) -0.0071(8)
C9 0.0237(11) 0.0350(13) 0.0455(14) -0.0268(11) 0.0030(10) -0.0073(9)
C10 0.0273(12) 0.0332(12) 0.0336(12) -0.0187(10) 0.0036(9) -0.0073(9)
N11 0.0229(10) 0.0305(10) 0.0339(10) -0.0197(8) 0.0035(8) -0.0064(8)
C12 0.0214(11) 0.0331(12) 0.0346(12) -0.0206(10) 0.0023(9) -0.0063(9)
C13 0.0252(12) 0.0320(12) 0.0444(14) -0.0218(11) 0.0038(10) -0.0068(9)
C14 0.0331(13) 0.0359(13) 0.0367(13) -0.0137(11) 0.0050(10) -0.0096(10)
C15 0.067(2) 0.0496(18) 0.0465(17) -0.0237(15) 0.0049(15) -0.0110(16)
C16 0.0509(18) 0.0365(15) 0.0570(19) -0.0131(14) 0.0030(14) -0.0118(13)
C17 0.0264(13) 0.0411(15) 0.068(2) -0.0223(14) 0.0086(12) -0.0119(11)
C18 0.0203(13) 0.0504(17) 0.085(2) -0.0334(17) -0.0012(13) -0.0073(12)
C19 0.0247(13) 0.0508(17) 0.0585(18) -0.0279(14) -0.0088(12) 0.0009(11)
C20 0.0253(12) 0.0408(14) 0.0413(14) -0.0220(12) -0.0014(10) -0.0023(10)
C21 0.0320(14) 0.0538(18) 0.0371(14) -0.0121(13) 0.0000(11) 0.0016(12)
C22 0.056(2) 0.0480(19) 0.0537(19) -0.0026(15) 0.0106(16) 0.0010(16)
C23 0.053(2) 0.110(4) 0.0434(18) -0.032(2) -0.0002(16) 0.002(2)
C24 0.0309(12) 0.0339(13) 0.0339(12) -0.0171(10) 0.0017(9) -0.0099(10)
B25 0.0246(12) 0.0337(14) 0.0370(14) -0.0226(11) 0.0023(10) -0.0092(10)
C26 0.0274(12) 0.0278(12) 0.0394(13) -0.0157(10) -0.0008(10) -0.0049(9)
C27 0.0319(13) 0.0319(13) 0.0438(14) -0.0192(11) 0.0078(11) -0.0101(10)
F28 0.0419(9) 0.0385(8) 0.0511(9) -0.0242(7) 0.0156(7) -0.0204(7)
C29 0.0422(15) 0.0281(13) 0.0470(16) -0.0106(11) 0.0133(12) -0.0065(11)
F30 0.0585(12) 0.0343(9) 0.0568(11) -0.0039(8) 0.0166(9) -0.0110(8)
C31 0.0457(17) 0.0427(16) 0.0380(15) -0.0064(12) -0.0069(12) -0.0022(13)
F32 0.0666(14) 0.0610(13) 0.0483(11) 0.0025(10) -0.0175(10) -0.0042(11)
C33 0.0470(17) 0.0436(16) 0.0478(17) -0.0137(13) -0.0165(13) -0.0098(13)
C34 0.0404(15) 0.0311(13) 0.0450(15) -0.0111(11) -0.0110(12) -0.0091(11)
F35 0.0641(12) 0.0362(9) 0.0639(12) -0.0069(8) -0.0306(10) -0.0215(8)
F36 0.0807(16) 0.0677(14) 0.0609(13) -0.0116(11) -0.0379(12) -0.0250(12)
C37 0.0252(12) 0.0339(12) 0.0464(14) -0.0264(11) 0.0025(10) -0.0074(9)
C38 0.0283(13) 0.0420(14) 0.0517(16) -0.0292(13) 0.0031(11) -0.0068(11)
F39 0.0374(9) 0.0614(11) 0.0462(9) -0.0309(8) 0.0104(7) -0.0111(8)
C40 0.0271(14) 0.0537(18) 0.074(2) -0.0386(16) 0.0134(13) -0.0134(12)
F41 0.0369(10) 0.0779(14) 0.0888(16) -0.0442(13) 0.0261(10) -0.0234(10)
C42 0.0217(13) 0.0588(19) 0.085(2) -0.0388(18) -0.0032(14) -0.0105(12)
F43 0.0240(9) 0.0953(18) 0.119(2) -0.0535(16) -0.0083(11) -0.0115(10)
C44 0.0351(15) 0.0410(15) 0.068(2) -0.0248(15) -0.0160(14) -0.0025(12)
C45 0.0296(13) 0.0327(13) 0.0488(15) -0.0211(11) -0.0032(11) -0.0064(10)
F46 0.0419(9) 0.0426(9) 0.0438(9) -0.0164(7) -0.0036(7) -0.0100(7)
F47 0.0502(12) 0.0654(13) 0.0729(14) -0.0167(11) -0.0307(10) -0.0075(10)
C48 0.0271(12) 0.0355(12) 0.0291(11) -0.0169(10) -0.0020(9) -0.0090(10)
C49 0.0277(12) 0.0316(12) 0.0293(11) -0.0122(10) -0.0014(9) -0.0073(9)
F50 0.0387(8) 0.0321(7) 0.0360(8) -0.0177(6) 0.0105(6) -0.0103(6)
C51 0.0276(12) 0.0312(12) 0.0416(14) -0.0138(11) -0.0072(10) -0.0040(10)
F52 0.0353(8) 0.0331(8) 0.0625(11) -0.0251(8) 0.0025(7) -0.0022(6)
C53 0.0344(14) 0.0345(14) 0.0466(15) -0.0100(12) -0.0075(11) -0.0090(11)
F54 0.0533(11) 0.0317(9) 0.0711(13) -0.0106(8) -0.0008(9) -0.0125(8)
C55 0.0406(15) 0.0428(15) 0.0358(14) -0.0059(12) -0.0028(11) -0.0189(12)
C56 0.0343(13) 0.0504(16) 0.0316(12) -0.0211(12) 0.0020(10) -0.0142(12)
F57 0.0616(12) 0.0527(10) 0.0409(9) -0.0244(8) 0.0194(8) -0.0219(9)
F58 0.0699(14) 0.0504(11) 0.0495(10) -0.0101(9) 0.0165(9) -0.0266(10)
C59 0.0242(11) 0.0271(11) 0.0309(11) -0.0176(9) -0.0001(9) -0.0048(9)
C60 0.0288(12) 0.0264(11) 0.0285(11) -0.0126(9) -0.0001(9) -0.0030(9)
C61 0.0382(14) 0.0366(13) 0.0292(12) -0.0111(10) -0.0051(10) -0.0036(11)
C62 0.055(2) 0.148(5) 0.0282(16) -0.024(2) 0.0003(14) -0.015(3)
C63 0.078(3) 0.074(3) 0.066(2) -0.039(2) -0.040(2) 0.035(2)
C64 0.0350(13) 0.0283(12) 0.0398(13) -0.0140(10) 0.0029(10) -0.0098(10)
C65 0.0314(13) 0.0348(13) 0.0507(15) -0.0228(12) -0.0013(11) -0.0112(10)
C66 0.0354(13) 0.0392(13) 0.0340(13) -0.0201(11) -0.0042(10) -0.0097(11)
C67 0.0295(12) 0.0333(12) 0.0286(11) -0.0158(10) 0.0023(9) -0.0088(10)
C68 0.0465(16) 0.0513(17) 0.0276(12) -0.0125(12) 0.0040(11) -0.0217(13)
C69 0.061(2) 0.0506(19) 0.0464(18) 0.0019(15) -0.0031(15) -0.0207(17)
C70 0.082(3) 0.096(3) 0.0426(18) -0.035(2) 0.0247(18) -0.034(2)
P71 0.0298(3) 0.0356(3) 0.0359(3) -0.0214(3) 0.0079(2) -0.0091(2)
C72 0.0330(13) 0.0364(13) 0.0338(12) -0.0172(11) 0.0059(10) -0.0097(10)
C73 0.0330(15) 0.0578(19) 0.0490(17) -0.0147(14) -0.0024(12) -0.0171(13)
C74 0.0393(16) 0.0502(17) 0.0423(15) -0.0085(13) -0.0069(12) -0.0094(13)
C75 0.0449(17) 0.0387(15) 0.0451(16) -0.0114(12) -0.0032(13) -0.0114(12)
C76 0.0503(19) 0.0434(17) 0.067(2) -0.0090(15) -0.0173(16) -0.0198(15)
C77 0.0442(17) 0.0378(15) 0.0552(18) -0.0124(13) -0.0160(14) -0.0110(12)
C78 0.0275(12) 0.0390(13) 0.0361(13) -0.0231(11) 0.0056(10) -0.0074(10)
C79 0.0325(13) 0.0380(13) 0.0358(13) -0.0199(11) 0.0002(10) -0.0059(10)
C80 0.0341(14) 0.0445(15) 0.0424(14) -0.0269(12) -0.0016(11) 0.0016(11)
C81 0.0332(14) 0.0562(17) 0.0382(14) -0.0293(13) 0.0068(11) -0.0076(12)
C82 0.0423(16) 0.0472(16) 0.0395(14) -0.0234(12) 0.0093(12) -0.0142(13)
C83 0.0414(15) 0.0372(14) 0.0392(14) -0.0214(11) 0.0083(11) -0.0100(11)
C84 0.0316(13) 0.0326(13) 0.0410(14) -0.0173(11) 0.0093(10) -0.0085(10)
C85 0.0374(15) 0.0492(17) 0.066(2) -0.0379(16) 0.0082(14) -0.0102(13)
C86 0.0430(18) 0.0538(19) 0.089(3) -0.046(2) 0.0067(17) -0.0016(15)
C87 0.0391(17) 0.0436(17) 0.073(2) -0.0236(16) -0.0015(15) 0.0008(13)
C88 0.0457(17) 0.0504(18) 0.0473(17) -0.0198(14) -0.0028(13) -0.0038(14)
C89 0.0421(16) 0.0425(15) 0.0419(15) -0.0218(12) 0.0031(12) -0.0014(12)
C90 0.0384(14) 0.0398(14) 0.0439(15) -0.0264(12) 0.0064(11) -0.0089(11)
C91 0.0432(15) 0.0284(12) 0.0422(14) -0.0151(11) 0.0000(11) -0.0089(11)
C92 0.0528(18) 0.0341(14) 0.0561(18) -0.0178(13) -0.0089(14) -0.0127(13)
C93 0.077(3) 0.058(2) 0.061(2) -0.0342(18) -0.0122(19) -0.0195(19)
C94 0.096(3) 0.106(4) 0.057(2) -0.058(2) 0.019(2) -0.042(3)
C95 0.067(2) 0.095(3) 0.060(2) -0.055(2) 0.0274(18) -0.039(2)

loop_
_atom_type_symbol
_atom_type_scat_dispersion_real
_atom_type_scat_dispersion_imag
_atom_type_scat_Cromer_Mann_a1
_atom_type_scat_Cromer_Mann_b1
_atom_type_scat_Cromer_Mann_a2
_atom_type_scat_Cromer_Mann_b2
_atom_type_scat_Cromer_Mann_a3
_atom_type_scat_Cromer_Mann_b3
_atom_type_scat_Cromer_Mann_a4
_atom_type_scat_Cromer_Mann_b4
_atom_type_scat_Cromer_Mann_c
_atom_type_scat_source
C 0.0181 0.0091 2.3100 20.8439 1.0200 10.2075 1.5886 0.5687 0.8650 51.6512 0.2156 'International Tables Vol C 4.2.6.8 and 6.1.1.4'
H 0.0000 0.0000 0.4930 10.5109 0.3229 26.1257 0.1402 3.1424 0.0408 57.7998 0.0030 'International Tables Vol C 4.2.6.8 and 6.1.1.4'
N 0.0311 0.0180 12.2126 0.0057 3.1322 9.8933 2.0125 28.9975 1.1663 0.5826 -11.5290 'International Tables Vol C 4.2.6.8 and 6.1.1.4'
Ag 0.1306 4.2820 19.2808 0.6446 16.6885 7.4726 4.8045 24.6605 1.0463 99.8156 5.1790 'International Tables Vol C 4.2.6.8 and 6.1.1.4'
Cl 0.3639 0.7018 11.4604 0.0104 7.1964 1.1662 6.2556 18.5194 1.6455 47.7784 -9.5574 'International Tables Vol C 4.2.6.8 and 6.1.1.4'
P 0.2955 0.4335 6.4345 1.9067 4.1791 27.1570 1.7800 0.5260 1.4908 68.1645 1.1149 'International Tables Vol C 4.2.6.8 and 6.1.1.4'
B 0.0090 0.0039 2.0545 23.2185 1.3326 1.0210 1.0979 60.3498 0.7068 0.1403 -0.1932 'International Tables Vol C 4.2.6.8 and 6.1.1.4'
F 0.0727 0.0534 3.5392 10.2825 2.6412 4.2944 1.5170 0.2615 1.0243 26.1476 0.2776 'International Tables Vol C 4.2.6.8 and 6.1.1.4'

loop_
_geom_angle_atom_site_label_1
_geom_angle_atom_site_label_2
_geom_angle_atom_site_label_3
_geom_angle
_geom_angle_publ_flag
Cl2 Ag1 C5 177.14(7) yes
Ag1 C5 N8 127.73(17) yes
Ag1 C5 N11 124.29(17) yes
N8 C5 N11 108.0(2) yes
C5 N8 C9 112.38(19) yes
C5 N8 C59 128.0(2) yes
C9 N8 C59 118.97(19) yes
N8 C9 C10 101.68(19) yes
N8 C9 H91 112.0 no
C10 C9 H91 112.0 no
N8 C9 H92 108.8 no
C10 C9 H92 110.3 no
H91 C9 H92 111.6 no
C9 C10 N11 98.80(18) yes
C9 C10 C24 114.8(2) yes
N11 C10 C24 115.0(2) yes
C9 C10 H101 110.8 no
N11 C10 H101 110.3 no
C24 C10 H101 107.1 no
C10 N11 C5 111.41(19) yes
C10 N11 C12 121.10(19) yes
C5 N11 C12 122.9(2) yes
N11 C12 C13 118.9(2) yes
N11 C12 C20 119.1(2) yes
C13 C12 C20 122.0(2) yes
C12 C13 C14 122.5(2) yes
C12 C13 C17 117.7(3) yes
C14 C13 C17 119.7(3) yes
C13 C14 C15 110.2(2) yes
C13 C14 C16 112.4(2) yes
C15 C14 C16 110.6(3) yes
C13 C14 H141 109.6 no
C15 C14 H141 105.8 no
C16 C14 H141 108.0 no
C14 C15 H151 111.3 no
C14 C15 H153 107.7 no
H151 C15 H153 109.1 no
C14 C15 H152 110.3 no
H151 C15 H152 109.7 no
H153 C15 H152 108.7 no
C14 C16 H161 109.9 no
C14 C16 H162 110.9 no
H161 C16 H162 107.4 no
C14 C16 H163 110.7 no
H161 C16 H163 109.5 no
H162 C16 H163 108.2 no
C13 C17 C18 121.3(3) yes
C13 C17 H171 119.1 no
C18 C17 H171 119.6 no
C17 C18 C19 120.2(3) yes
C17 C18 H181 119.6 no
C19 C18 H181 120.1 no
C18 C19 C20 121.4(3) yes
C18 C19 H191 120.1 no
C20 C19 H191 118.5 no
C12 C20 C19 117.4(3) yes
C12 C20 C21 123.1(2) yes
C19 C20 C21 119.4(3) yes
C20 C21 C22 110.9(3) yes
C20 C21 C23 110.8(3) yes
C22 C21 C23 111.6(3) yes
C20 C21 H211 109.3 no
C22 C21 H211 106.2 no
C23 C21 H211 108.0 no
C21 C22 H221 109.7 no
C21 C22 H222 107.2 no
H221 C22 H222 109.0 no
C21 C22 H223 109.6 no
H221 C22 H223 110.0 no
H222 C22 H223 111.3 no
C21 C23 H231 108.8 no
C21 C23 H232 107.7 no
H231 C23 H232 109.7 no
C21 C23 H233 109.5 no
H231 C23 H233 112.0 no
H232 C23 H233 109.0 no
C10 C24 B25 115.3(2) yes
C10 C24 H241 106.7 no
B25 C24 H241 104.3 no
C10 C24 H242 108.0 no
B25 C24 H242 111.0 no
H241 C24 H242 111.5 no
C24 B25 C26 106.7(2) yes
C24 B25 C37 114.1(2) yes
C26 B25 C37 112.8(2) yes
C24 B25 C48 109.4(2) yes
C26 B25 C48 111.59(19) yes
C37 B25 C48 102.3(2) yes
B25 C26 C27 124.0(2) yes
B25 C26 C34 123.3(2) yes
C27 C26 C34 112.2(2) yes
C26 C27 F28 120.4(2) yes
C26 C27 C29 124.3(3) yes
F28 C27 C29 115.2(2) yes
C27 C29 F30 119.9(3) yes
C27 C29 C31 120.3(3) yes
F30 C29 C31 119.8(3) yes
C29 C31 F32 121.1(3) yes
C29 C31 C33 118.8(3) yes
F32 C31 C33 120.1(3) yes
C31 C33 C34 118.6(3) yes
C31 C33 F36 120.8(3) yes
C34 C33 F36 120.6(3) yes
C33 C34 C26 125.8(3) yes
C33 C34 F35 113.7(3) yes
C26 C34 F35 120.5(2) yes
B25 C37 C38 128.2(2) yes
B25 C37 C45 119.5(2) yes
C38 C37 C45 111.9(2) yes
C37 C38 F39 121.0(2) yes
C37 C38 C40 125.2(3) yes
F39 C38 C40 113.8(3) yes
C38 C40 F41 120.9(3) yes
C38 C40 C42 119.8(3) yes
F41 C40 C42 119.3(3) yes
C40 C42 F43 121.4(3) yes
C40 C42 C44 118.1(3) yes
F43 C42 C44 120.5(3) yes
C42 C44 C45 120.0(3) yes
C42 C44 F47 120.0(3) yes
C45 C44 F47 119.9(3) yes
C37 C45 C44 124.9(3) yes
C37 C45 F46 120.0(2) yes
C44 C45 F46 115.1(3) yes
B25 C48 C49 120.3(2) yes
B25 C48 C56 127.8(2) yes
C49 C48 C56 111.7(2) yes
C48 C49 F50 119.3(2) yes
C48 C49 C51 125.2(2) yes
F50 C49 C51 115.4(2) yes
C49 C51 F52 121.3(2) yes
C49 C51 C53 119.6(3) yes
F52 C51 C53 119.1(2) yes
C51 C53 F54 120.9(3) yes
C51 C53 C55 118.2(3) yes
F54 C53 C55 120.9(3) yes
C53 C55 C56 120.6(3) yes
C53 C55 F58 118.5(3) yes
C56 C55 F58 120.9(3) yes
C48 C56 C55 124.6(3) yes
C48 C56 F57 121.5(3) yes
C55 C56 F57 113.9(3) yes
N8 C59 C60 117.1(2) yes
N8 C59 C67 120.5(2) yes
C60 C59 C67 122.0(2) yes
C59 C60 C61 121.1(2) yes
C59 C60 C64 117.7(2) yes
C61 C60 C64 121.1(2) yes
C60 C61 C62 113.2(3) yes
C60 C61 C63 109.8(3) yes
C62 C61 C63 113.4(4) yes
C60 C61 H611 107.4 no
C62 C61 H611 105.8 no
C63 C61 H611 106.8 no
C61 C62 H622 108.9 no
C61 C62 H621 107.7 no
H622 C62 H621 110.7 no
C61 C62 H623 106.3 no
H622 C62 H623 111.1 no
H621 C62 H623 111.9 no
C61 C63 H632 110.1 no
C61 C63 H631 109.1 no
H632 C63 H631 110.6 no
C61 C63 H633 107.2 no
H632 C63 H633 110.1 no
H631 C63 H633 109.6 no
C60 C64 C65 121.1(2) yes
C60 C64 H641 118.6 no
C65 C64 H641 120.3 no
C64 C65 C66 119.9(2) yes
C64 C65 H651 119.8 no
C66 C65 H651 120.3 no
C65 C66 C67 121.6(2) yes
C65 C66 H661 119.8 no
C67 C66 H661 118.6 no
C59 C67 C66 117.6(2) yes
C59 C67 C68 122.1(2) yes
C66 C67 C68 120.3(2) yes
C67 C68 C69 110.7(3) yes
C67 C68 C70 110.6(3) yes
C69 C68 C70 111.3(3) yes
C67 C68 H681 109.0 no
C69 C68 H681 105.9 no
C70 C68 H681 109.2 no
C68 C69 H691 109.1 no
C68 C69 H693 110.1 no
H691 C69 H693 108.8 no
C68 C69 H692 108.6 no
H691 C69 H692 108.9 no
H693 C69 H692 111.4 no
C68 C70 H701 105.2 no
C68 C70 H702 109.1 no
H701 C70 H702 110.4 no
C68 C70 H703 110.5 no
H701 C70 H703 110.1 no
H702 C70 H703 111.4 no
C72 P71 C78 110.51(13) yes
C72 P71 C84 109.26(13) yes
C78 P71 C84 107.82(13) yes
C72 P71 C90 106.95(13) yes
C78 P71 C90 108.65(13) yes
C84 P71 C90 113.66(13) yes
P71 C72 C73 119.6(2) yes
P71 C72 C77 120.8(2) yes
C73 C72 C77 119.6(3) yes
C72 C73 C74 119.9(3) yes
C72 C73 H731 119.7 no
C74 C73 H731 120.4 no
C73 C74 C75 120.3(3) yes
C73 C74 H741 120.3 no
C75 C74 H741 119.3 no
C74 C75 C76 120.2(3) yes
C74 C75 H751 119.9 no
C76 C75 H751 119.9 no
C75 C76 C77 120.4(3) yes
C75 C76 H761 119.8 no
C77 C76 H761 119.8 no
C72 C77 C76 119.7(3) yes
C72 C77 H771 119.8 no
C76 C77 H771 120.5 no
P71 C78 C79 121.2(2) yes
P71 C78 C83 117.7(2) yes
C79 C78 C83 121.0(2) yes
C78 C79 C80 119.0(3) yes
C78 C79 H791 120.7 no
C80 C79 H791 120.3 no
C79 C80 C81 119.8(3) yes
C79 C80 H801 118.9 no
C81 C80 H801 121.3 no
C80 C81 C82 120.8(3) yes
C80 C81 H811 119.4 no
C82 C81 H811 119.7 no
C81 C82 C83 120.2(3) yes
C81 C82 H821 120.3 no
C83 C82 H821 119.5 no
C78 C83 C82 119.1(3) yes
C78 C83 H831 120.7 no
C82 C83 H831 120.2 no
P71 C84 C85 120.4(2) yes
P71 C84 C89 118.8(2) yes
C85 C84 C89 120.7(3) yes
C84 C85 C86 118.6(3) yes
C84 C85 H851 120.6 no
C86 C85 H851 120.8 no
C85 C86 C87 120.9(3) yes
C85 C86 H861 118.7 no
C87 C86 H861 120.4 no
C86 C87 C88 120.6(3) yes
C86 C87 H871 120.3 no
C88 C87 H871 119.1 no
C87 C88 C89 119.2(3) yes
C87 C88 H881 121.2 no
C89 C88 H881 119.6 no
C88 C89 C84 120.0(3) yes
C88 C89 H891 119.0 no
C84 C89 H891 120.9 no
P71 C90 C91 121.3(2) yes
P71 C90 C95 119.2(3) yes
C91 C90 C95 119.4(3) yes
C90 C91 C92 119.9(3) yes
C90 C91 H911 119.2 no
C92 C91 H911 120.9 no
C91 C92 C93 120.5(3) yes
C91 C92 H921 119.8 no
C93 C92 H921 119.7 no
C92 C93 C94 119.9(3) yes
C92 C93 H931 121.1 no
C94 C93 H931 119.0 no
C93 C94 C95 120.5(4) yes
C93 C94 H941 119.7 no
C95 C94 H941 119.8 no
C94 C95 C90 119.8(4) yes
C94 C95 H951 121.2 no
C90 C95 H951 119.0 no

loop_
_geom_bond_atom_site_label_1
_geom_bond_atom_site_label_2
_geom_bond_distance
_geom_bond_publ_flag
Ag1 Cl2 2.3139(7) yes
Ag1 C5 2.067(2) yes
C5 N8 1.336(3) yes
C5 N11 1.343(3) yes
N8 C9 1.477(3) yes
N8 C59 1.428(3) yes
C9 C10 1.534(3) yes
C9 H91 0.973 no
C9 H92 0.979 no
C10 N11 1.521(3) yes
C10 C24 1.512(3) yes
C10 H101 1.026 no
N11 C12 1.439(3) yes
C12 C13 1.403(4) yes
C12 C20 1.403(4) yes
C13 C14 1.515(4) yes
C13 C17 1.395(4) yes
C14 C15 1.529(4) yes
C14 C16 1.527(4) yes
C14 H141 0.978 no
C15 H151 0.965 no
C15 H153 0.959 no
C15 H152 0.970 no
C16 H161 0.963 no
C16 H162 0.965 no
C16 H163 0.969 no
C17 C18 1.374(5) yes
C17 H171 0.952 no
C18 C19 1.375(5) yes
C18 H181 0.943 no
C19 C20 1.398(4) yes
C19 H191 0.947 no
C20 C21 1.516(4) yes
C21 C22 1.538(5) yes
C21 C23 1.529(5) yes
C21 H211 0.984 no
C22 H221 0.962 no
C22 H222 0.961 no
C22 H223 0.971 no
C23 H231 0.961 no
C23 H232 0.958 no
C23 H233 0.971 no
C24 B25 1.671(4) yes
C24 H241 0.995 no
C24 H242 1.019 no
B25 C26 1.662(4) yes
B25 C37 1.667(4) yes
B25 C48 1.660(4) yes
C26 C27 1.400(4) yes
C26 C34 1.385(4) yes
C27 F28 1.352(3) yes
C27 C29 1.383(4) yes
C29 F30 1.352(3) yes
C29 C31 1.367(5) yes
C31 F32 1.347(3) yes
C31 C33 1.385(5) yes
C33 C34 1.388(4) yes
C33 F36 1.338(4) yes
C34 F35 1.353(3) yes
C37 C38 1.392(4) yes
C37 C45 1.390(4) yes
C38 F39 1.348(4) yes
C38 C40 1.385(4) yes
C40 F41 1.343(4) yes
C40 C42 1.369(5) yes
C42 F43 1.338(3) yes
C42 C44 1.377(5) yes
C44 C45 1.385(4) yes
C44 F47 1.346(4) yes
C45 F46 1.360(3) yes
C48 C49 1.390(4) yes
C48 C56 1.401(4) yes
C49 F50 1.352(3) yes
C49 C51 1.388(4) yes
C51 F52 1.336(3) yes
C51 C53 1.376(4) yes
C53 F54 1.346(3) yes
C53 C55 1.361(5) yes
C55 C56 1.382(4) yes
C55 F58 1.354(3) yes
C56 F57 1.348(3) yes
C59 C60 1.408(3) yes
C59 C67 1.400(3) yes
C60 C61 1.524(3) yes
C60 C64 1.396(4) yes
C61 C62 1.509(5) yes
C61 C63 1.513(4) yes
C61 H611 0.991 no
C62 H622 0.968 no
C62 H621 0.965 no
C62 H623 0.963 no
C63 H632 0.963 no
C63 H631 0.966 no
C63 H633 0.967 no
C64 C65 1.382(4) yes
C64 H641 0.941 no
C65 C66 1.383(4) yes
C65 H651 0.944 no
C66 C67 1.393(4) yes
C66 H661 0.941 no
C67 C68 1.515(4) yes
C68 C69 1.538(5) yes
C68 C70 1.528(5) yes
C68 H681 0.978 no
C69 H691 0.961 no
C69 H693 0.981 no
C69 H692 0.967 no
C70 H701 0.959 no
C70 H702 0.974 no
C70 H703 0.973 no
P71 C72 1.793(3) yes
P71 C78 1.794(3) yes
P71 C84 1.799(3) yes
P71 C90 1.801(3) yes
C72 C73 1.396(4) yes
C72 C77 1.390(4) yes
C73 C74 1.384(5) yes
C73 H731 0.941 no
C74 C75 1.370(4) yes
C74 H741 0.948 no
C75 C76 1.384(4) yes
C75 H751 0.955 no
C76 C77 1.384(5) yes
C76 H761 0.936 no
C77 H771 0.953 no
C78 C79 1.394(4) yes
C78 C83 1.396(4) yes
C79 C80 1.395(4) yes
C79 H791 0.953 no
C80 C81 1.382(4) yes
C80 H801 0.941 no
C81 C82 1.385(4) yes
C81 H811 0.938 no
C82 C83 1.383(4) yes
C82 H821 0.954 no
C83 H831 0.954 no
C84 C85 1.391(4) yes
C84 C89 1.383(4) yes
C85 C86 1.387(5) yes
C85 H851 0.951 no
C86 C87 1.373(6) yes
C86 H861 0.934 no
C87 C88 1.384(5) yes
C87 H871 0.937 no
C88 C89 1.392(4) yes
C88 H881 0.946 no
C89 H891 0.937 no
C90 C91 1.388(4) yes
C90 C95 1.382(4) yes
C91 C92 1.383(4) yes
C91 H911 0.952 no
C92 C93 1.372(6) yes
C92 H921 0.953 no
C93 C94 1.366(6) yes
C93 H931 0.951 no
C94 C95 1.392(6) yes
C94 H941 0.929 no
C95 H951 0.932 no

loop_
_geom_hbond_atom_site_label_D
_geom_hbond_atom_site_label_H
_geom_hbond_atom_site_label_A
_geom_hbond_angle_DHA
_geom_hbond_distance_DH
_geom_hbond_distance_HA
_geom_hbond_distance_DA
_geom_hbond_publ_flag
C10 H101 C27 133.64 1.026 2.490 3.283(5) yes
